data_1535258
loop_
_publ_author_name
'Meyer, G.'
'Uhrlandt, S.'

_publ_section_title
;
 Der erste trigonal-bipyramidale Cluster mit interstitieller C2-Hantel in
 (Rb (Pr5 (C2)) Cl10)
;
_journal_name_full 'Angewandte Chemie (German Edition)'
_journal_page_first 1379
_journal_page_last 1381
_journal_volume 105
_journal_year 1993
_chemical_formula_sum 'C2 Cl9.98 Pr5 Rb0.93'
_chemical_name_systematic 'Rb0.93 ((C2) (Pr5 Cl8.98)) Cl'
_space_group_IT_number 176
_symmetry_space_group_name_Hall '-P 6c'
_symmetry_space_group_name_H-M 'P 63/m'
_cell_angle_alpha 90
_cell_angle_beta 90
_cell_angle_gamma 120
_cell_formula_units_Z 2
_cell_length_a 8.4499
_cell_length_b 8.4499
_cell_length_c 14.976
_cell_volume 926.040
_citation_journal_id_ASTM ANCEAD
_cod_data_source_file Meyer_ANCEAD_1993_1577.cif
_cod_data_source_block C2Cl9.98Pr5Rb0.93
_cod_original_cell_volume 926.0396
_cod_database_code 1535258

loop_
_symmetry_equiv_pos_as_xyz
x,y,z
x-y,x,z+1/2
-y,x-y,z
-x,-y,z+1/2
-x+y,-x,z
y,-x+y,z+1/2
-x,-y,-z
-x+y,-x,-z-1/2
y,-x+y,-z
x,y,-z-1/2
x-y,x,-z
-y,x-y,-z-1/2

loop_
_atom_site_label
_atom_site_type_symbol
_atom_site_fract_x
_atom_site_fract_y
_atom_site_fract_z
_atom_site_occupancy
_atom_site_U_iso_or_equiv
Rb1 Rb+1 0 0 0.54702 0.465 0.0
Pr1 Pr+1 0.3333 0.6667 0.95224 1 0.0
Cl1 Cl-1 0.36238 0.34365 0.56511 1 0.0
Cl3 Cl-1 0.6667 0.3333 0.81478 0.49 0.0
Pr2 Pr+1 0.41706 0.03646 0.25 1 0.0
C1 C 0.6667 0.3333 0.29968 1 0.0
Cl2 Cl-1 0.24071 0.25407 0.25 1 0.0
